data_7205066
loop_
_publ_author_name
'Luciawati, Fera'
'Higham, Luke T.'
'Strauss, Christopher R.'
'Scott, Janet L.'

_publ_section_title
;
 Horning-crown diamine complexes and salts: proton transfer mediated by
 solid-state intermolecular hydrogen bonding
;
_journal_issue 1
_journal_name_full CrystEngComm
_journal_page_first 167
_journal_paper_doi 10.1039/c003571h
_journal_volume 13
_journal_year 2011
_chemical_formula_moiety 'C44 H38 O6, C3 H12 N2, C3 H10 N2'
_chemical_formula_sum 'C50 H60 N4 O6'
_chemical_formula_weight 813.02
_chemical_name_common
;
(3,4:9,10:18,19:24,25-tetrabenzo-5,8,20,23-tetraoxa-tricyclo
(25.3.1.112,16)dotriaconta-1(30),3,9,12,14,16(32),18, 24,27(31), 28-
decaene-31,32-diol) propylenediamine inclusion complex
;
_chemical_name_systematic
;
(3,4:9,10:18,19:24,25-tetrabenzo-5,8,20,23-tetraoxa-tricyclo
[25.3.1.112,16]dotriaconta-1(30),3,9,12,14,16(32),18, 24,27(31),
28-decaene-31,32-diol) propylenediamine inclusion complex
;
_space_group_IT_number 2
_space_group_name_Hall '-P 1'
_symmetry_cell_setting triclinic
_symmetry_space_group_name_Hall '-P 1'
_symmetry_space_group_name_H-M 'P -1'
_atom_sites_solution_hydrogens geom
_atom_sites_solution_primary direct
_atom_sites_solution_secondary difmap
_audit_creation_method SHELXL-97
_cell_angle_alpha 82.348(3)
_cell_angle_beta 75.666(3)
_cell_angle_gamma 63.130(3)
_cell_formula_units_Z 2
_cell_length_a 12.6048(7)
_cell_length_b 13.1155(8)
_cell_length_c 15.0029(7)
_cell_measurement_temperature 123(2)
_cell_volume 2142.9(2)
_computing_cell_refinement 'Nonius collect'
_computing_data_collection 'Nonius collect'
_computing_data_reduction 'Nonius collect'
_computing_molecular_graphics X-seed
_computing_publication_material ciftab
_computing_structure_refinement 'SHELXL-97 (Sheldrick, 1997)'
_computing_structure_solution 'SHELXS-97 (Sheldrick, 1990)'
_diffrn_ambient_temperature 123(2)
_diffrn_measured_fraction_theta_full 0.992
_diffrn_measured_fraction_theta_max 0.992
_diffrn_measurement_device_type 'Enraf Nonius Kappa CCD'
_diffrn_measurement_method 'phi and omega scans'
_diffrn_radiation_monochromator graphite
_diffrn_radiation_source 'fine-focus sealed tube'
_diffrn_radiation_type MoK\a
_diffrn_radiation_wavelength 0.71073
_diffrn_reflns_av_R_equivalents 0.0648
_diffrn_reflns_av_sigmaI/netI 0.0976
_diffrn_reflns_limit_h_max 16
_diffrn_reflns_limit_h_min -16
_diffrn_reflns_limit_k_max 17
_diffrn_reflns_limit_k_min -17
_diffrn_reflns_limit_l_max 19
_diffrn_reflns_limit_l_min -19
_diffrn_reflns_number 30823
_diffrn_reflns_theta_full 27.94
_diffrn_reflns_theta_max 27.94
_diffrn_reflns_theta_min 2.07
_exptl_absorpt_coefficient_mu 0.083
_exptl_absorpt_correction_type none
_exptl_crystal_colour colourless
_exptl_crystal_density_diffrn 1.260
_exptl_crystal_density_method 'not measured'
_exptl_crystal_description needles
_exptl_crystal_F_000 872
_exptl_crystal_size_max 0.19
_exptl_crystal_size_mid 0.15
_exptl_crystal_size_min 0.12
_refine_diff_density_max 0.560
_refine_diff_density_min -0.297
_refine_diff_density_rms 0.061
_refine_ls_extinction_coef 0.0057(5)
_refine_ls_extinction_expression Fc^*^=kFc[1+0.001xFc^2^\l^3^/sin(2\q)]^-1/4^
_refine_ls_extinction_method SHELXL
_refine_ls_goodness_of_fit_ref 1.113
_refine_ls_hydrogen_treatment mixed
_refine_ls_matrix_type full
_refine_ls_number_parameters 582
_refine_ls_number_reflns 10212
_refine_ls_number_restraints 0
_refine_ls_restrained_S_all 1.113
_refine_ls_R_factor_all 0.1266
_refine_ls_R_factor_gt 0.0846
_refine_ls_shift/su_max 0.001
_refine_ls_shift/su_mean 0.000
_refine_ls_structure_factor_coef Fsqd
_refine_ls_weighting_details 'calc w=1/[\s^2^(Fo^2^)+(0.0163P)^2^+2.2086P] where P=(Fo^2^+2Fc^2^)/3'
_refine_ls_weighting_scheme calc
_refine_ls_wR_factor_gt 0.1399
_refine_ls_wR_factor_ref 0.1581
_reflns_number_gt 7001
_reflns_number_total 10212
_reflns_threshold_expression >2sigma(I)
_cod_data_source_file C003571H.TXT
_cod_data_source_block 1e
_cod_database_code 7205066

loop_
_symmetry_equiv_pos_as_xyz
'x, y, z'
'-x, -y, -z'

loop_
_atom_site_label
_atom_site_type_symbol
_atom_site_fract_x
_atom_site_fract_y
_atom_site_fract_z
_atom_site_U_iso_or_equiv
_atom_site_adp_type
_atom_site_occupancy
_atom_site_symmetry_multiplicity
_atom_site_calc_flag
_atom_site_refinement_flags
_atom_site_disorder_assembly
_atom_site_disorder_group
O1 O 0.17572(16) 0.89902(17) 0.46652(13) 0.0232(4) Uani 1 1 d . . .
C1 C 0.2901(2) 0.8622(2) 0.41893(18) 0.0188(6) Uani 1 1 d . . .
O2 O 0.09545(17) 0.64195(16) 0.35412(13) 0.0245(4) Uani 1 1 d . . .
C2 C 0.3433(2) 0.7654(2) 0.36239(18) 0.0211(6) Uani 1 1 d . . .
O3 O 0.15696(16) 1.18346(16) 0.61639(13) 0.0235(4) Uani 1 1 d . . .
C3 C 0.2665(2) 0.7117(2) 0.3463(2) 0.0231(6) Uani 1 1 d . . .
H3A H 0.2798 0.7058 0.2790 0.028 Uiso 1 1 calc R . .
H3B H 0.1802 0.7657 0.3679 0.028 Uiso 1 1 calc R . .
C4 C 0.2835(2) 0.5956(2) 0.38919(19) 0.0223(6) Uani 1 1 d . . .
C5 C 0.1932(2) 0.5612(2) 0.38906(19) 0.0232(6) Uani 1 1 d . . .
C6 C -0.0092(2) 0.6210(2) 0.3666(2) 0.0242(6) Uani 1 1 d . . .
H6A H -0.0417 0.6130 0.4330 0.029 Uiso 1 1 calc R . .
H6B H 0.0129 0.5494 0.3364 0.029 Uiso 1 1 calc R . .
C7 C 0.1029(2) 1.2798(2) 0.67532(19) 0.0230(6) Uani 1 1 d . . .
H7A H 0.1665 1.3005 0.6831 0.028 Uiso 1 1 calc R . .
H7B H 0.0645 1.2600 0.7367 0.028 Uiso 1 1 calc R . .
C8 C 0.2459(2) 1.0841(2) 0.64559(19) 0.0220(6) Uani 1 1 d . . .
C9 C 0.3193(2) 1.0013(2) 0.57819(18) 0.0198(6) Uani 1 1 d . . .
C10 C 0.3074(2) 1.0247(2) 0.47776(18) 0.0206(6) Uani 1 1 d . . .
H10A H 0.2201 1.0680 0.4760 0.025 Uiso 1 1 calc R . .
H10B H 0.3481 1.0738 0.4487 0.025 Uiso 1 1 calc R . .
C11 C 0.3605(2) 0.9196(2) 0.42184(18) 0.0201(6) Uani 1 1 d . . .
C12 C 0.4800(2) 0.8782(2) 0.37330(19) 0.0227(6) Uani 1 1 d . . .
H12 H 0.5268 0.9171 0.3764 0.027 Uiso 1 1 calc R . .
C13 C 0.5333(3) 0.7817(3) 0.3202(2) 0.0268(7) Uani 1 1 d . . .
H13 H 0.6160 0.7534 0.2885 0.032 Uiso 1 1 calc R . .
C14 C 0.4634(2) 0.7279(2) 0.31469(19) 0.0252(6) Uani 1 1 d . . .
H14 H 0.4984 0.6631 0.2770 0.030 Uiso 1 1 calc R . .
C15 C 0.3824(3) 0.5210(3) 0.4257(2) 0.0272(7) Uani 1 1 d . . .
H15 H 0.4442 0.5431 0.4267 0.033 Uiso 1 1 calc R . .
C16 C 0.3934(3) 0.4136(3) 0.4613(2) 0.0333(7) Uani 1 1 d . . .
H16 H 0.4615 0.3637 0.4870 0.040 Uiso 1 1 calc R . .
C17 C 0.3049(3) 0.3805(3) 0.4590(2) 0.0336(7) Uani 1 1 d . . .
H17 H 0.3129 0.3069 0.4821 0.040 Uiso 1 1 calc R . .
C18 C 0.2031(3) 0.4546(2) 0.4228(2) 0.0280(7) Uani 1 1 d . . .
H18 H 0.1419 0.4319 0.4214 0.034 Uiso 1 1 calc R . .
C19 C 0.2629(2) 1.0645(2) 0.73529(19) 0.0233(6) Uani 1 1 d . . .
H19 H 0.2116 1.1207 0.7803 0.028 Uiso 1 1 calc R . .
C20 C 0.3543(3) 0.9633(3) 0.7594(2) 0.0283(7) Uani 1 1 d . . .
H20 H 0.3663 0.9507 0.8208 0.034 Uiso 1 1 calc R . .
C21 C 0.4282(3) 0.8807(3) 0.6945(2) 0.0283(7) Uani 1 1 d . . .
H21 H 0.4916 0.8115 0.7106 0.034 Uiso 1 1 calc R . .
C22 C 0.4084(2) 0.9005(2) 0.6050(2) 0.0249(6) Uani 1 1 d . . .
H22 H 0.4579 0.8427 0.5610 0.030 Uiso 1 1 calc R . .
O1' O -0.00917(17) 0.86094(16) 0.04566(13) 0.0236(4) Uani 1 1 d . . .
C1' C -0.0141(2) 0.7622(2) 0.06990(18) 0.0195(6) Uani 1 1 d . . .
O2' O -0.37846(18) 1.04142(17) -0.03338(14) 0.0276(5) Uani 1 1 d . . .
C2' C -0.1219(2) 0.7505(2) 0.07415(18) 0.0213(6) Uani 1 1 d . . .
O3' O 0.39119(17) 0.73424(17) 0.02156(14) 0.0284(5) Uani 1 1 d . . .
C3' C -0.2292(2) 0.8507(2) 0.04651(19) 0.0241(6) Uani 1 1 d . . .
H3'1 H -0.2196 0.9210 0.0495 0.029 Uiso 1 1 calc R . .
H3'2 H -0.3034 0.8573 0.0924 0.029 Uiso 1 1 calc R . .
C4' C -0.2494(2) 0.8468(2) -0.04882(19) 0.0233(6) Uani 1 1 d . . .
C5' C -0.3283(2) 0.9475(2) -0.0873(2) 0.0246(6) Uani 1 1 d . . .
C6' C -0.4605(3) 1.1473(3) -0.0675(2) 0.0285(7) Uani 1 1 d . . .
H6'1 H -0.5349 1.1424 -0.0724 0.034 Uiso 1 1 calc R . .
H6'2 H -0.4217 1.1659 -0.1293 0.034 Uiso 1 1 calc R . .
C7' C 0.4917(3) 0.7628(3) 0.0015(2) 0.0293(7) Uani 1 1 d . . .
H7'1 H 0.5037 0.7922 -0.0627 0.035 Uiso 1 1 calc R . .
H7'2 H 0.5673 0.6948 0.0096 0.035 Uiso 1 1 calc R . .
C8' C 0.3939(2) 0.6556(2) -0.03166(19) 0.0245(6) Uani 1 1 d . . .
C9' C 0.2964(2) 0.6259(2) -0.00300(19) 0.0231(6) Uani 1 1 d . . .
C10' C 0.2045(2) 0.6739(3) 0.08598(19) 0.0242(6) Uani 1 1 d . . .
H10C H 0.2414 0.6319 0.1387 0.029 Uiso 1 1 calc R . .
H10D H 0.1865 0.7551 0.0896 0.029 Uiso 1 1 calc R . .
C11' C 0.0873(2) 0.6659(2) 0.09428(18) 0.0208(6) Uani 1 1 d . . .
C12' C 0.0770(3) 0.5654(2) 0.1260(2) 0.0260(6) Uani 1 1 d . . .
H12' H 0.1446 0.5019 0.1438 0.031 Uiso 1 1 calc R . .
C13' C -0.0295(3) 0.5558(3) 0.1322(2) 0.0304(7) Uani 1 1 d . . .
H13' H -0.0351 0.4867 0.1541 0.036 Uiso 1 1 calc R . .
C14' C -0.1277(3) 0.6485(3) 0.1061(2) 0.0268(6) Uani 1 1 d . . .
H14' H -0.2009 0.6421 0.1101 0.032 Uiso 1 1 calc R . .
C15' C -0.1925(3) 0.7487(3) -0.1001(2) 0.0285(7) Uani 1 1 d . . .
H15' H -0.1386 0.6793 -0.0755 0.034 Uiso 1 1 calc R . .
C16' C -0.2135(3) 0.7505(3) -0.1871(2) 0.0345(7) Uani 1 1 d . . .
H16' H -0.1739 0.6824 -0.2213 0.041 Uiso 1 1 calc R . .
C17' C -0.2908(3) 0.8499(3) -0.2240(2) 0.0360(8) Uani 1 1 d . . .
H17' H -0.3041 0.8504 -0.2837 0.043 Uiso 1 1 calc R . .
C18' C -0.3499(3) 0.9503(3) -0.1742(2) 0.0307(7) Uani 1 1 d . . .
H18' H -0.4040 1.0192 -0.1992 0.037 Uiso 1 1 calc R . .
C19' C 0.4844(3) 0.6072(3) -0.1087(2) 0.0297(7) Uani 1 1 d . . .
H19' H 0.5501 0.6276 -0.1271 0.036 Uiso 1 1 calc R . .
C20' C 0.4786(3) 0.5288(3) -0.1586(2) 0.0321(7) Uani 1 1 d . . .
H20' H 0.5409 0.4949 -0.2109 0.039 Uiso 1 1 calc R . .
C21' C 0.3828(3) 0.5002(3) -0.1324(2) 0.0331(7) Uani 1 1 d . . .
H21' H 0.3782 0.4473 -0.1671 0.040 Uiso 1 1 calc R . .
C22' C 0.2925(3) 0.5489(2) -0.0551(2) 0.0267(6) Uani 1 1 d . . .
H22' H 0.2265 0.5288 -0.0377 0.032 Uiso 1 1 calc R . .
N1 N -0.0236(2) 0.9492(2) 0.40668(16) 0.0239(5) Uani 1 1 d . . .
H1NA H -0.096(3) 1.012(3) 0.454(2) 0.051(10) Uiso 1 1 d . . .
H1NB H 0.069(4) 0.919(3) 0.427(3) 0.062(12) Uiso 1 1 d . . .
H1NC H -0.037(3) 0.880(3) 0.404(3) 0.063(12) Uiso 1 1 d . . .
C1G C -0.0234(3) 1.0157(2) 0.31842(19) 0.0264(6) Uani 1 1 d . . .
H1G1 H -0.0079 1.0813 0.3258 0.032 Uiso 1 1 calc R . .
H1G2 H -0.1049 1.0466 0.3036 0.032 Uiso 1 1 calc R . .
C2G C 0.0715(3) 0.9450(2) 0.23885(19) 0.0261(6) Uani 1 1 d . . .
H2G1 H 0.1530 0.9129 0.2538 0.031 Uiso 1 1 calc R . .
H2G2 H 0.0551 0.8803 0.2302 0.031 Uiso 1 1 calc R . .
C3G C 0.0714(3) 1.0148(3) 0.1509(2) 0.0286(7) Uani 1 1 d . . .
H3G1 H 0.0846 1.0810 0.1608 0.034 Uiso 1 1 calc R . .
H3G2 H 0.1404 0.9677 0.1029 0.034 Uiso 1 1 calc R . .
N2 N -0.0419(2) 1.0571(2) 0.11727(18) 0.0265(6) Uani 1 1 d . . .
H2NA H -0.048(3) 0.994(3) 0.107(2) 0.029(9) Uiso 1 1 d . . .
H2NB H -0.033(3) 1.101(3) 0.050(3) 0.059(11) Uiso 1 1 d . . .
H2NC H -0.114(3) 1.111(3) 0.157(2) 0.030(8) Uiso 1 1 d . . .
N3 N -0.0418(4) 1.2669(3) 0.4260(3) 0.0619(10) Uani 1 1 d . . .
H3NA H -0.113(6) 1.224(5) 0.459(4) 0.16(3) Uiso 1 1 d . . .
H3NB H 0.043(9) 1.259(9) 0.391(7) 0.31(5) Uiso 1 1 d . . .
C4G C -0.1037(4) 1.3679(4) 0.3666(3) 0.0515(10) Uani 1 1 d . . .
H4G1 H -0.0496 1.4057 0.3418 0.062 Uiso 1 1 calc R . .
H4G2 H -0.1791 1.4237 0.4049 0.062 Uiso 1 1 calc R . .
C5G C -0.1363(3) 1.3342(3) 0.2858(2) 0.0440(9) Uani 1 1 d . . .
H5G1 H -0.1616 1.4007 0.2427 0.053 Uiso 1 1 calc R . .
H5G2 H -0.0625 1.2718 0.2522 0.053 Uiso 1 1 calc R . .
C6G C -0.2350(3) 1.2962(3) 0.3142(2) 0.0385(8) Uani 1 1 d . . .
H6G1 H -0.2192 1.2410 0.3667 0.046 Uiso 1 1 calc R . .
H6G2 H -0.3140 1.3628 0.3342 0.046 Uiso 1 1 calc R . .
N4 N -0.2403(3) 1.2419(2) 0.2364(2) 0.0356(7) Uani 1 1 d . . .
H4NA H -0.310(4) 1.220(4) 0.253(3) 0.090(16) Uiso 1 1 d . . .
H4NB H -0.256(4) 1.293(4) 0.188(3) 0.073(15) Uiso 1 1 d . . .

loop_
_atom_site_aniso_label
_atom_site_aniso_U_11
_atom_site_aniso_U_22
_atom_site_aniso_U_33
_atom_site_aniso_U_23
_atom_site_aniso_U_13
_atom_site_aniso_U_12
O1 0.0172(9) 0.0301(11) 0.0220(10) -0.0070(8) 0.0000(8) -0.0106(8)
C1 0.0179(13) 0.0207(14) 0.0178(13) 0.0004(11) -0.0047(10) -0.0083(11)
O2 0.0212(10) 0.0249(11) 0.0292(11) 0.0039(9) -0.0096(8) -0.0107(9)
C2 0.0241(14) 0.0223(14) 0.0197(14) -0.0018(11) -0.0066(11) -0.0113(12)
O3 0.0217(10) 0.0227(10) 0.0228(10) -0.0056(8) -0.0072(8) -0.0042(8)
C3 0.0224(14) 0.0212(14) 0.0261(15) -0.0030(12) -0.0071(12) -0.0082(12)
C4 0.0219(14) 0.0217(14) 0.0216(14) -0.0045(11) -0.0036(11) -0.0077(12)
C5 0.0203(14) 0.0225(14) 0.0244(15) -0.0037(12) -0.0059(11) -0.0059(12)
C6 0.0216(14) 0.0243(15) 0.0297(16) -0.0042(12) -0.0043(12) -0.0122(12)
C7 0.0204(14) 0.0237(14) 0.0246(15) -0.0065(12) -0.0050(11) -0.0077(12)
C8 0.0147(13) 0.0250(15) 0.0265(15) -0.0026(12) -0.0026(11) -0.0093(11)
C9 0.0169(13) 0.0243(14) 0.0218(14) -0.0026(11) -0.0023(11) -0.0124(11)
C10 0.0211(13) 0.0189(14) 0.0224(14) -0.0019(11) -0.0050(11) -0.0087(11)
C11 0.0184(13) 0.0218(14) 0.0190(14) -0.0033(11) -0.0034(11) -0.0075(11)
C12 0.0207(14) 0.0268(15) 0.0225(14) -0.0033(12) -0.0016(11) -0.0128(12)
C13 0.0199(14) 0.0315(16) 0.0250(15) -0.0070(13) 0.0011(12) -0.0090(13)
C14 0.0227(14) 0.0241(15) 0.0257(15) -0.0083(12) -0.0040(12) -0.0060(12)
C15 0.0202(14) 0.0275(16) 0.0324(17) -0.0024(13) -0.0077(12) -0.0077(12)
C16 0.0285(16) 0.0250(16) 0.0404(19) 0.0025(14) -0.0150(14) -0.0037(13)
C17 0.0339(17) 0.0230(16) 0.0413(19) 0.0052(14) -0.0093(15) -0.0110(14)
C18 0.0245(15) 0.0233(15) 0.0343(17) 0.0011(13) -0.0053(13) -0.0098(12)
C19 0.0229(14) 0.0274(15) 0.0197(14) -0.0048(12) -0.0045(11) -0.0099(12)
C20 0.0300(16) 0.0292(16) 0.0252(16) 0.0006(13) -0.0096(13) -0.0109(13)
C21 0.0273(15) 0.0241(15) 0.0303(16) 0.0005(13) -0.0091(13) -0.0072(13)
C22 0.0208(14) 0.0264(15) 0.0271(15) -0.0049(12) -0.0046(12) -0.0091(12)
O1' 0.0290(11) 0.0226(10) 0.0212(10) 0.0006(8) -0.0059(8) -0.0130(9)
C1' 0.0228(14) 0.0190(13) 0.0153(13) -0.0017(11) -0.0019(11) -0.0085(11)
O2' 0.0287(11) 0.0229(11) 0.0294(11) -0.0003(9) -0.0124(9) -0.0066(9)
C2' 0.0220(14) 0.0221(14) 0.0183(14) -0.0045(11) -0.0032(11) -0.0078(12)
O3' 0.0222(10) 0.0315(12) 0.0317(12) -0.0070(9) -0.0001(9) -0.0131(9)
C3' 0.0212(14) 0.0287(16) 0.0248(15) -0.0052(12) -0.0057(11) -0.0113(12)
C4' 0.0206(14) 0.0259(15) 0.0250(15) -0.0016(12) -0.0057(11) -0.0107(12)
C5' 0.0227(14) 0.0270(15) 0.0276(16) -0.0014(12) -0.0038(12) -0.0144(12)
C6' 0.0213(14) 0.0292(16) 0.0353(17) 0.0030(13) -0.0106(13) -0.0098(13)
C7' 0.0200(14) 0.0294(16) 0.0361(18) 0.0011(14) -0.0040(13) -0.0103(13)
C8' 0.0224(14) 0.0207(14) 0.0252(15) -0.0027(12) -0.0059(12) -0.0039(12)
C9' 0.0230(14) 0.0208(14) 0.0212(14) -0.0013(11) -0.0048(11) -0.0055(12)
C10' 0.0193(14) 0.0300(16) 0.0215(14) -0.0058(12) -0.0031(11) -0.0085(12)
C11' 0.0207(13) 0.0242(14) 0.0153(13) -0.0027(11) -0.0022(11) -0.0080(12)
C12' 0.0276(15) 0.0189(14) 0.0271(16) -0.0020(12) -0.0052(12) -0.0064(12)
C13' 0.0376(17) 0.0202(15) 0.0353(17) 0.0017(13) -0.0048(14) -0.0163(14)
C14' 0.0279(15) 0.0286(16) 0.0275(16) -0.0038(13) -0.0016(12) -0.0167(13)
C15' 0.0301(16) 0.0287(16) 0.0263(16) -0.0012(13) -0.0071(13) -0.0118(13)
C16' 0.0432(19) 0.0346(18) 0.0263(17) -0.0060(14) -0.0072(14) -0.0161(16)
C17' 0.046(2) 0.043(2) 0.0256(17) 0.0016(15) -0.0144(15) -0.0225(17)
C18' 0.0334(17) 0.0363(18) 0.0279(16) 0.0049(14) -0.0122(13) -0.0186(15)
C19' 0.0202(14) 0.0291(16) 0.0310(17) 0.0011(13) -0.0028(12) -0.0049(13)
C20' 0.0270(16) 0.0320(17) 0.0259(16) -0.0081(13) -0.0009(13) -0.0036(13)
C21' 0.0373(18) 0.0280(17) 0.0285(17) -0.0098(13) -0.0052(14) -0.0080(14)
C22' 0.0280(15) 0.0231(15) 0.0255(15) -0.0049(12) -0.0059(12) -0.0068(13)
N1 0.0241(13) 0.0258(13) 0.0211(13) -0.0014(10) -0.0038(10) -0.0105(11)
C1G 0.0284(15) 0.0263(15) 0.0213(15) 0.0020(12) -0.0061(12) -0.0093(13)
C2G 0.0224(14) 0.0258(15) 0.0265(16) -0.0018(12) -0.0041(12) -0.0076(12)
C3G 0.0278(15) 0.0328(17) 0.0249(16) -0.0011(13) -0.0045(12) -0.0132(14)
N2 0.0312(14) 0.0275(14) 0.0233(14) 0.0007(11) -0.0048(11) -0.0158(12)
N3 0.053(2) 0.072(3) 0.051(2) -0.0102(19) -0.0198(18) -0.012(2)
C4G 0.064(3) 0.060(3) 0.039(2) -0.0098(19) -0.0005(19) -0.038(2)
C5G 0.050(2) 0.042(2) 0.043(2) -0.0008(17) -0.0041(17) -0.0253(18)
C6G 0.0375(19) 0.0322(18) 0.041(2) -0.0022(15) -0.0034(15) -0.0130(15)
N4 0.0351(16) 0.0292(15) 0.0445(18) 0.0038(13) -0.0130(13) -0.0147(13)

loop_
_atom_type_symbol
_atom_type_description
_atom_type_scat_dispersion_real
_atom_type_scat_dispersion_imag
_atom_type_scat_source
C C 0.0033 0.0016 'International Tables Vol C Tables 4.2.6.8 and 6.1.1.4'
H H 0.0000 0.0000 'International Tables Vol C Tables 4.2.6.8 and 6.1.1.4'
N N 0.0061 0.0033 'International Tables Vol C Tables 4.2.6.8 and 6.1.1.4'
O O 0.0106 0.0060 'International Tables Vol C Tables 4.2.6.8 and 6.1.1.4'

loop_
_geom_angle_atom_site_label_1
_geom_angle_atom_site_label_2
_geom_angle_atom_site_label_3
_geom_angle
_geom_angle_site_symmetry_1
_geom_angle_site_symmetry_3
_geom_angle_publ_flag
O1 C1 C11 121.0(2) . . ?
O1 C1 C2 120.7(2) . . ?
C11 C1 C2 118.3(2) . . ?
C5 O2 C6 117.7(2) . . ?
C14 C2 C1 119.4(2) . . ?
C14 C2 C3 120.1(2) . . ?
C1 C2 C3 120.2(2) . . ?
C8 O3 C7 116.6(2) . . ?
C2 C3 C4 119.7(2) . . ?
C15 C4 C5 118.2(3) . . ?
C15 C4 C3 124.8(3) . . ?
C5 C4 C3 117.0(2) . . ?
O2 C5 C18 123.9(3) . . ?
O2 C5 C4 114.8(2) . . ?
C18 C5 C4 121.3(3) . . ?
O2 C6 C7 108.0(2) . 2_576 ?
O3 C7 C6 109.3(2) . 2_576 ?
O3 C8 C19 123.4(2) . . ?
O3 C8 C9 115.7(2) . . ?
C19 C8 C9 120.9(3) . . ?
C22 C9 C8 117.4(3) . . ?
C22 C9 C10 121.0(2) . . ?
C8 C9 C10 121.5(2) . . ?
C11 C10 C9 114.5(2) . . ?
C12 C11 C1 119.9(2) . . ?
C12 C11 C10 119.6(2) . . ?
C1 C11 C10 120.5(2) . . ?
C11 C12 C13 121.9(3) . . ?
C14 C13 C12 118.3(3) . . ?
C13 C14 C2 122.1(3) . . ?
C4 C15 C16 121.4(3) . . ?
C17 C16 C15 119.5(3) . . ?
C16 C17 C18 120.5(3) . . ?
C5 C18 C17 119.0(3) . . ?
C20 C19 C8 120.2(3) . . ?
C21 C20 C19 120.1(3) . . ?
C20 C21 C22 119.1(3) . . ?
C9 C22 C21 122.3(3) . . ?
O1' C1' C11' 120.9(2) . . ?
O1' C1' C2' 120.8(2) . . ?
C11' C1' C2' 118.3(2) . . ?
C5' O2' C6' 118.0(2) . . ?
C14' C2' C1' 119.7(3) . . ?
C14' C2' C3' 121.2(3) . . ?
C1' C2' C3' 119.1(2) . . ?
C8' O3' C7' 118.6(2) . . ?
C2' C3' C4' 116.1(2) . . ?
C15' C4' C5' 118.1(3) . . ?
C15' C4' C3' 123.3(3) . . ?
C5' C4' C3' 118.6(3) . . ?
O2' C5' C18' 123.8(3) . . ?
O2' C5' C4' 114.5(3) . . ?
C18' C5' C4' 121.6(3) . . ?
O2' C6' C7' 107.5(2) . 2_575 ?
O3' C7' C6' 106.2(2) . 2_575 ?
O3' C8' C19' 124.1(3) . . ?
O3' C8' C9' 115.0(2) . . ?
C19' C8' C9' 120.9(3) . . ?
C22' C9' C8' 117.7(3) . . ?
C22' C9' C10' 122.9(3) . . ?
C8' C9' C10' 119.2(2) . . ?
C11' C10' C9' 113.6(2) . . ?
C12' C11' C1' 119.8(2) . . ?
C12' C11' C10' 120.8(3) . . ?
C1' C11' C10' 119.5(2) . . ?
C13' C12' C11' 121.5(3) . . ?
C12' C13' C14' 119.0(3) . . ?
C13' C14' C2' 121.6(3) . . ?
C4' C15' C16' 120.8(3) . . ?
C17' C16' C15' 120.5(3) . . ?
C16' C17' C18' 120.2(3) . . ?
C5' C18' C17' 118.8(3) . . ?
C20' C19' C8' 119.8(3) . . ?
C21' C20' C19' 120.0(3) . . ?
C20' C21' C22' 119.9(3) . . ?
C9' C22' C21' 121.6(3) . . ?
N1 C1G C2G 112.9(2) . . ?
C3G C2G C1G 111.8(2) . . ?
N2 C3G C2G 113.7(2) . . ?
N3 C4G C5G 112.5(3) . . ?
C6G C5G C4G 114.2(3) . . ?
N4 C6G C5G 109.9(3) . . ?

loop_
_geom_bond_atom_site_label_1
_geom_bond_atom_site_label_2
_geom_bond_distance
_geom_bond_site_symmetry_2
_geom_bond_publ_flag
O1 C1 1.332(3) . ?
C1 C11 1.409(4) . ?
C1 C2 1.421(4) . ?
O2 C5 1.381(3) . ?
O2 C6 1.428(3) . ?
C2 C14 1.389(4) . ?
C2 C3 1.506(4) . ?
O3 C8 1.385(3) . ?
O3 C7 1.437(3) . ?
C3 C4 1.513(4) . ?
C4 C15 1.380(4) . ?
C4 C5 1.403(4) . ?
C5 C18 1.382(4) . ?
C6 C7 1.498(4) 2_576 ?
C7 C6 1.498(4) 2_576 ?
C8 C19 1.387(4) . ?
C8 C9 1.407(4) . ?
C9 C22 1.382(4) . ?
C9 C10 1.528(4) . ?
C10 C11 1.500(4) . ?
C11 C12 1.385(4) . ?
C12 C13 1.387(4) . ?
C13 C14 1.377(4) . ?
C15 C16 1.395(4) . ?
C16 C17 1.377(4) . ?
C17 C18 1.401(4) . ?
C19 C20 1.384(4) . ?
C20 C21 1.382(4) . ?
C21 C22 1.396(4) . ?
O1' C1' 1.323(3) . ?
C1' C11' 1.418(4) . ?
C1' C2' 1.420(4) . ?
O2' C5' 1.371(3) . ?
O2' C6' 1.426(3) . ?
C2' C14' 1.387(4) . ?
C2' C3' 1.502(4) . ?
O3' C8' 1.370(3) . ?
O3' C7' 1.430(3) . ?
C3' C4' 1.524(4) . ?
C4' C15' 1.385(4) . ?
C4' C5' 1.400(4) . ?
C5' C18' 1.389(4) . ?
C6' C7' 1.491(4) 2_575 ?
C7' C6' 1.491(4) 2_575 ?
C8' C19' 1.389(4) . ?
C8' C9' 1.405(4) . ?
C9' C22' 1.381(4) . ?
C9' C10' 1.523(4) . ?
C10' C11' 1.502(4) . ?
C11' C12' 1.392(4) . ?
C12' C13' 1.382(4) . ?
C13' C14' 1.385(4) . ?
C15' C16' 1.390(4) . ?
C16' C17' 1.372(4) . ?
C17' C18' 1.395(4) . ?
C19' C20' 1.386(4) . ?
C20' C21' 1.374(4) . ?
C21' C22' 1.391(4) . ?
N1 C1G 1.486(4) . ?
C1G C2G 1.517(4) . ?
C2G C3G 1.503(4) . ?
C3G N2 1.473(4) . ?
N3 C4G 1.502(5) . ?
C4G C5G 1.545(5) . ?
C5G C6G 1.489(5) . ?
C6G N4 1.476(4) . ?

loop_
_geom_hbond_atom_site_label_D
_geom_hbond_atom_site_label_H
_geom_hbond_atom_site_label_A
_geom_hbond_distance_DH
_geom_hbond_distance_HA
_geom_hbond_distance_DA
_geom_hbond_angle_DHA
_geom_hbond_site_symmetry_A
N1 H1NB O1 1.15(4) 1.51(4) 2.649(3) 169(3) .
N1 H1NA O1 1.08(4) 1.58(4) 2.648(3) 167(3) 2_576
N2 H2NA O1' 0.90(3) 1.89(3) 2.739(3) 157(3) .
N2 H2NB O1' 1.09(4) 1.51(4) 2.587(3) 167(3) 2_575
N2 H2NC N4 0.97(3) 2.01(3) 2.964(4) 167(3) .
N1 H1NC O3 1.01(4) 2.12(4) 3.010(3) 147(3) 2_576

loop_
_geom_torsion_atom_site_label_1
_geom_torsion_atom_site_label_2
_geom_torsion_atom_site_label_3
_geom_torsion_atom_site_label_4
_geom_torsion
_geom_torsion_site_symmetry_1
_geom_torsion_site_symmetry_2
_geom_torsion_site_symmetry_3
_geom_torsion_site_symmetry_4
_geom_torsion_publ_flag
O1 C1 C2 C14 -179.0(3) . . . . ?
C11 C1 C2 C14 2.3(4) . . . . ?
O1 C1 C2 C3 7.5(4) . . . . ?
C11 C1 C2 C3 -171.2(3) . . . . ?
C14 C2 C3 C4 77.1(4) . . . . ?
C1 C2 C3 C4 -109.4(3) . . . . ?
C2 C3 C4 C15 -15.4(4) . . . . ?
C2 C3 C4 C5 166.4(2) . . . . ?
C6 O2 C5 C18 10.0(4) . . . . ?
C6 O2 C5 C4 -169.2(2) . . . . ?
C15 C4 C5 O2 178.0(2) . . . . ?
C3 C4 C5 O2 -3.7(4) . . . . ?
C15 C4 C5 C18 -1.3(4) . . . . ?
C3 C4 C5 C18 177.0(3) . . . . ?
C5 O2 C6 C7 179.1(2) . . . 2_576 ?
C8 O3 C7 C6 -179.9(2) . . . 2_576 ?
C7 O3 C8 C19 16.5(4) . . . . ?
C7 O3 C8 C9 -164.2(2) . . . . ?
O3 C8 C9 C22 -179.5(2) . . . . ?
C19 C8 C9 C22 -0.1(4) . . . . ?
O3 C8 C9 C10 4.9(4) . . . . ?
C19 C8 C9 C10 -175.8(2) . . . . ?
C22 C9 C10 C11 23.2(4) . . . . ?
C8 C9 C10 C11 -161.3(2) . . . . ?
O1 C1 C11 C12 178.6(3) . . . . ?
C2 C1 C11 C12 -2.6(4) . . . . ?
O1 C1 C11 C10 -0.9(4) . . . . ?
C2 C1 C11 C10 177.8(2) . . . . ?
C9 C10 C11 C12 -92.2(3) . . . . ?
C9 C10 C11 C1 87.4(3) . . . . ?
C1 C11 C12 C13 0.8(4) . . . . ?
C10 C11 C12 C13 -179.7(3) . . . . ?
C11 C12 C13 C14 1.5(4) . . . . ?
C12 C13 C14 C2 -1.9(5) . . . . ?
C1 C2 C14 C13 0.0(4) . . . . ?
C3 C2 C14 C13 173.5(3) . . . . ?
C5 C4 C15 C16 0.3(4) . . . . ?
C3 C4 C15 C16 -177.8(3) . . . . ?
C4 C15 C16 C17 0.9(5) . . . . ?
C15 C16 C17 C18 -1.2(5) . . . . ?
O2 C5 C18 C17 -178.2(3) . . . . ?
C4 C5 C18 C17 1.0(4) . . . . ?
C16 C17 C18 C5 0.3(5) . . . . ?
O3 C8 C19 C20 -179.6(3) . . . . ?
C9 C8 C19 C20 1.2(4) . . . . ?
C8 C19 C20 C21 -0.8(4) . . . . ?
C19 C20 C21 C22 -0.7(4) . . . . ?
C8 C9 C22 C21 -1.3(4) . . . . ?
C10 C9 C22 C21 174.4(3) . . . . ?
C20 C21 C22 C9 1.7(4) . . . . ?
O1' C1' C2' C14' -175.4(2) . . . . ?
C11' C1' C2' C14' 3.2(4) . . . . ?
O1' C1' C2' C3' 2.8(4) . . . . ?
C11' C1' C2' C3' -178.6(2) . . . . ?
C14' C2' C3' C4' -79.9(3) . . . . ?
C1' C2' C3' C4' 102.0(3) . . . . ?
C2' C3' C4' C15' 14.4(4) . . . . ?
C2' C3' C4' C5' -165.0(2) . . . . ?
C6' O2' C5' C18' 2.0(4) . . . . ?
C6' O2' C5' C4' -179.7(2) . . . . ?
C15' C4' C5' O2' -178.4(2) . . . . ?
C3' C4' C5' O2' 1.0(4) . . . . ?
C15' C4' C5' C18' 0.0(4) . . . . ?
C3' C4' C5' C18' 179.4(3) . . . . ?
C5' O2' C6' C7' -174.3(2) . . . 2_575 ?
C8' O3' C7' C6' 177.7(2) . . . 2_575 ?
C7' O3' C8' C19' -4.8(4) . . . . ?
C7' O3' C8' C9' 175.3(2) . . . . ?
O3' C8' C9' C22' 178.6(3) . . . . ?
C19' C8' C9' C22' -1.3(4) . . . . ?
O3' C8' C9' C10' -4.9(4) . . . . ?
C19' C8' C9' C10' 175.2(3) . . . . ?
C22' C9' C10' C11' -21.1(4) . . . . ?
C8' C9' C10' C11' 162.5(3) . . . . ?
O1' C1' C11' C12' 175.3(2) . . . . ?
C2' C1' C11' C12' -3.3(4) . . . . ?
O1' C1' C11' C10' -4.4(4) . . . . ?
C2' C1' C11' C10' 177.0(2) . . . . ?
C9' C10' C11' C12' 83.2(3) . . . . ?
C9' C10' C11' C1' -97.1(3) . . . . ?
C1' C11' C12' C13' 1.7(4) . . . . ?
C10' C11' C12' C13' -178.6(3) . . . . ?
C11' C12' C13' C14' 0.1(4) . . . . ?
C12' C13' C14' C2' -0.2(5) . . . . ?
C1' C2' C14' C13' -1.5(4) . . . . ?
C3' C2' C14' C13' -179.6(3) . . . . ?
C5' C4' C15' C16' 0.0(4) . . . . ?
C3' C4' C15' C16' -179.3(3) . . . . ?
C4' C15' C16' C17' 0.2(5) . . . . ?
C15' C16' C17' C18' -0.4(5) . . . . ?
O2' C5' C18' C17' 178.0(3) . . . . ?
C4' C5' C18' C17' -0.2(4) . . . . ?
C16' C17' C18' C5' 0.4(5) . . . . ?
O3' C8' C19' C20' -179.5(3) . . . . ?
C9' C8' C19' C20' 0.4(5) . . . . ?
C8' C19' C20' C21' 0.7(5) . . . . ?
C19' C20' C21' C22' -0.8(5) . . . . ?
C8' C9' C22' C21' 1.3(4) . . . . ?
C10' C9' C22' C21' -175.2(3) . . . . ?
C20' C21' C22' C9' -0.2(5) . . . . ?
N1 C1G C2G C3G -178.9(2) . . . . ?
C1G C2G C3G N2 -64.8(3) . . . . ?
N3 C4G C5G C6G 69.5(4) . . . . ?
C4G C5G C6G N4 -167.3(3) . . . . ?
